data_7001319
loop_
_publ_author_name
'Gurnani, Chitra'
'Jura, Marek'
'Levason, William'
'Ratnani, Raju'
'Reid, Gillian'
'Webster, Michael'

_publ_section_title
;
 Preparation and structures of tellurium(iv) halide complexes with
 thioether coordination
;
_journal_issue 21
_journal_name_full 'Dalton Transactions'
_journal_page_first 4122
_journal_page_last 4128
_journal_paper_doi 10.1039/b902771h
_journal_year 2009
_chemical_formula_moiety 'C8 H18 Cl4 S2 Te'
_chemical_formula_sum 'C8 H18 Cl4 S2 Te'
_chemical_formula_weight 447.74
_chemical_name_common tetrachloro(1,2-bis(isopropylthio)ethane)tellurium(IV)
_chemical_name_systematic
;
tetrachloro(1,2-bis(isopropylthio)ethane)tellurium(IV)
;
_space_group_IT_number 14
_space_group_name_Hall '-P 2ybc'
_symmetry_cell_setting monoclinic
_symmetry_space_group_name_Hall '-P 2ybc'
_symmetry_space_group_name_H-M 'P 1 21/c 1'
_atom_sites_solution_hydrogens geom
_atom_sites_solution_primary direct
_atom_sites_solution_secondary difmap
_audit_creation_date 2008-11-30
_audit_creation_method 'SHELXL-97 + hand edit'
_cell_angle_alpha 90.00
_cell_angle_beta 99.207(6)
_cell_angle_gamma 90.00
_cell_formula_units_Z 4
_cell_length_a 9.0486(10)
_cell_length_b 9.3392(10)
_cell_length_c 19.5796(15)
_cell_measurement_reflns_used 13941
_cell_measurement_temperature 120(2)
_cell_measurement_theta_max 27.48
_cell_measurement_theta_min 2.91
_cell_volume 1633.3(3)
_computing_structure_refinement 'SHELXL-97 (Sheldrick, 1997)'
_computing_structure_solution 'SHELXS-97 (Sheldrick, 1997)'
_diffrn_ambient_temperature 120(2)
_diffrn_measured_fraction_theta_full 0.979
_diffrn_measured_fraction_theta_max 0.979
_diffrn_measurement_device_type 'Bruker-Nonius 95mm CCD camera on \k-goniostat'
_diffrn_measurement_method '\f & \w scans'
_diffrn_radiation_monochromator graphite
_diffrn_radiation_source 'Bruker-Nonius FR591 rotating anode'
_diffrn_radiation_type MoK\a
_diffrn_radiation_wavelength 0.71073
_diffrn_reflns_av_R_equivalents 0.0286
_diffrn_reflns_av_sigmaI/netI 0.0324
_diffrn_reflns_limit_h_max 11
_diffrn_reflns_limit_h_min -11
_diffrn_reflns_limit_k_max 11
_diffrn_reflns_limit_k_min -12
_diffrn_reflns_limit_l_max 25
_diffrn_reflns_limit_l_min -25
_diffrn_reflns_number 18916
_diffrn_reflns_theta_full 27.51
_diffrn_reflns_theta_max 27.51
_diffrn_reflns_theta_min 3.59
_diffrn_standards_number 0
_exptl_absorpt_coefficient_mu 2.704
_exptl_absorpt_correction_T_max 0.7456
_exptl_absorpt_correction_T_min 0.6682
_exptl_absorpt_correction_type multi-scan
_exptl_absorpt_process_details 'G.M. Sheldrick, (2007). SADABS. Version 2007/2. Bruker AXS Inc.'
_exptl_crystal_colour orange
_exptl_crystal_density_diffrn 1.821
_exptl_crystal_density_method 'not measured'
_exptl_crystal_description block
_exptl_crystal_F_000 872
_exptl_crystal_size_max 0.18
_exptl_crystal_size_mid 0.12
_exptl_crystal_size_min 0.11
_refine_diff_density_max 1.806
_refine_diff_density_min -2.594
_refine_diff_density_rms 0.454
_refine_ls_extinction_method none
_refine_ls_goodness_of_fit_ref 1.443
_refine_ls_hydrogen_treatment constr
_refine_ls_matrix_type full
_refine_ls_number_parameters 136
_refine_ls_number_reflns 3670
_refine_ls_number_restraints 0
_refine_ls_restrained_S_all 1.443
_refine_ls_R_factor_all 0.0318
_refine_ls_R_factor_gt 0.0308
_refine_ls_shift/su_max 0.002
_refine_ls_shift/su_mean 0.000
_refine_ls_structure_factor_coef Fsqd
_refine_ls_weighting_details 'w=1/[\s^2^(Fo^2^)+(0.0591P)^2^+0.2517P] where P=(Fo^2^+2Fc^2^)/3'
_refine_ls_weighting_scheme calc
_refine_ls_wR_factor_gt 0.1086
_refine_ls_wR_factor_ref 0.1099
_reflns_number_gt 3521
_reflns_number_total 3670
_reflns_threshold_expression I>2sigma(I)
_cod_data_source_file b902771h.txt
_cod_data_source_block 08mj65
_cod_original_sg_symbol_H-M 'P 21/c'
_cod_database_code 7001319

loop_
_symmetry_equiv_pos_as_xyz
'x, y, z'
'-x, y+1/2, -z+1/2'
'-x, -y, -z'
'x, -y-1/2, z-1/2'

loop_
_atom_site_label
_atom_site_type_symbol
_atom_site_fract_x
_atom_site_fract_y
_atom_site_fract_z
_atom_site_U_iso_or_equiv
_atom_site_adp_type
_atom_site_occupancy
_atom_site_symmetry_multiplicity
_atom_site_calc_flag
_atom_site_refinement_flags
_atom_site_disorder_assembly
_atom_site_disorder_group
Te1 Te 0.813028(18) 0.73671(2) 0.859587(9) 0.01435(11) Uani 1 1 d . . .
Cl1 Cl 0.93378(8) 0.81136(9) 0.97285(3) 0.03015(19) Uani 1 1 d . . .
Cl2 Cl 0.79741(9) 0.97862(8) 0.81239(4) 0.0329(2) Uani 1 1 d . . .
Cl3 Cl 1.05711(7) 0.68339(8) 0.82021(3) 0.02167(17) Uani 1 1 d . . .
Cl4 Cl 0.55702(10) 0.74652(8) 0.89357(5) 0.0306(2) Uani 1 1 d . . .
S1 S 0.65096(6) 0.62479(7) 0.73351(3) 0.01848(17) Uani 1 1 d . . .
S2 S 0.82753(7) 0.43938(7) 0.89006(3) 0.01898(16) Uani 1 1 d . . .
C1 C 0.8096(5) 0.7606(3) 0.6488(2) 0.0317(8) Uani 1 1 d . . .
H1A H 0.8458 0.8217 0.6886 0.047 Uiso 1 1 calc R . .
H1B H 0.7140 0.7977 0.6247 0.047 Uiso 1 1 calc R . .
H1C H 0.8831 0.7602 0.6170 0.047 Uiso 1 1 calc R . .
C2 C 0.7326(3) 0.5085(3) 0.61365(14) 0.0234(6) Uani 1 1 d . . .
H2A H 0.7202 0.4120 0.6316 0.035 Uiso 1 1 calc R . .
H2B H 0.8057 0.5060 0.5817 0.035 Uiso 1 1 calc R . .
H2C H 0.6362 0.5429 0.5891 0.035 Uiso 1 1 calc R . .
C3 C 0.7879(3) 0.6089(3) 0.67342(13) 0.0189(5) Uani 1 1 d . . .
H3 H 0.8849 0.5722 0.6991 0.023 Uiso 1 1 calc R . .
C4 C 0.6253(3) 0.4438(3) 0.76324(14) 0.0278(6) Uani 1 1 d . . .
H4A H 0.5468 0.4456 0.7932 0.033 Uiso 1 1 calc R . .
H4B H 0.5877 0.3837 0.7225 0.033 Uiso 1 1 calc R . .
C5 C 0.7637(4) 0.3730(3) 0.80300(15) 0.0302(7) Uani 1 1 d . . .
H5A H 0.8465 0.3843 0.7759 0.036 Uiso 1 1 calc R . .
H5B H 0.7435 0.2692 0.8060 0.036 Uiso 1 1 calc R . .
C6 C 0.6745(3) 0.3947(3) 0.93765(13) 0.0180(5) Uani 1 1 d . . .
H6 H 0.5799 0.4408 0.9145 0.022 Uiso 1 1 calc R . .
C7 C 0.6522(4) 0.2337(3) 0.94037(18) 0.0262(7) Uani 1 1 d . . .
H7A H 0.6234 0.1966 0.8933 0.039 Uiso 1 1 calc R . .
H7B H 0.5731 0.2123 0.9677 0.039 Uiso 1 1 calc R . .
H7C H 0.7458 0.1882 0.9619 0.039 Uiso 1 1 calc R . .
C8 C 0.7195(3) 0.4591(3) 1.00938(13) 0.0235(6) Uani 1 1 d . . .
H8A H 0.7324 0.5628 1.0053 0.035 Uiso 1 1 calc R . .
H8B H 0.8139 0.4162 1.0316 0.035 Uiso 1 1 calc R . .
H8C H 0.6412 0.4397 1.0374 0.035 Uiso 1 1 calc R . .

loop_
_atom_site_aniso_label
_atom_site_aniso_U_11
_atom_site_aniso_U_22
_atom_site_aniso_U_33
_atom_site_aniso_U_23
_atom_site_aniso_U_13
_atom_site_aniso_U_12
Te1 0.01822(16) 0.01229(15) 0.01350(16) 0.00056(5) 0.00546(10) 0.00038(5)
Cl1 0.0344(4) 0.0385(5) 0.0177(3) -0.0088(3) 0.0047(3) -0.0055(3)
Cl2 0.0489(4) 0.0154(4) 0.0379(4) 0.0075(3) 0.0178(3) 0.0034(3)
Cl3 0.0197(3) 0.0273(4) 0.0194(3) -0.0006(3) 0.0070(2) -0.0015(2)
Cl4 0.0263(4) 0.0355(5) 0.0336(5) 0.0143(3) 0.0157(4) 0.0138(3)
S1 0.0178(3) 0.0235(4) 0.0142(3) 0.0035(2) 0.0027(2) -0.0002(2)
S2 0.0215(3) 0.0195(3) 0.0178(3) 0.0063(3) 0.0087(2) 0.0062(2)
C1 0.046(2) 0.0262(17) 0.0254(17) 0.0019(11) 0.0134(16) -0.0147(12)
C2 0.0255(13) 0.0246(14) 0.0204(13) -0.0022(11) 0.0048(10) -0.0007(11)
C3 0.0194(11) 0.0236(13) 0.0144(11) 0.0024(10) 0.0049(9) -0.0029(10)
C4 0.0420(16) 0.0276(15) 0.0137(11) -0.0008(11) 0.0041(11) -0.0195(13)
C5 0.063(2) 0.0120(14) 0.0192(13) -0.0009(10) 0.0184(14) 0.0038(13)
C6 0.0189(11) 0.0216(13) 0.0145(11) 0.0008(10) 0.0058(9) 0.0004(10)
C7 0.0318(16) 0.0230(15) 0.0246(16) 0.0006(11) 0.0073(14) -0.0073(11)
C8 0.0317(14) 0.0240(14) 0.0162(12) -0.0009(10) 0.0076(10) -0.0029(11)

loop_
_atom_type_symbol
_atom_type_description
_atom_type_scat_dispersion_real
_atom_type_scat_dispersion_imag
_atom_type_scat_source
C C 0.0033 0.0016 'International Tables Vol C Tables 4.2.6.8 and 6.1.1.4'
H H 0.0000 0.0000 'International Tables Vol C Tables 4.2.6.8 and 6.1.1.4'
S S 0.1246 0.1234 'International Tables Vol C Tables 4.2.6.8 and 6.1.1.4'
Cl Cl 0.1484 0.1585 'International Tables Vol C Tables 4.2.6.8 and 6.1.1.4'
Te Te -0.5308 1.6751 'International Tables Vol C Tables 4.2.6.8 and 6.1.1.4'

loop_
_geom_angle_atom_site_label_1
_geom_angle_atom_site_label_2
_geom_angle_atom_site_label_3
_geom_angle
_geom_angle_site_symmetry_1
_geom_angle_site_symmetry_3
_geom_angle_publ_flag
Cl1 Te1 Cl2 94.06(3) . . ?
Cl1 Te1 Cl3 92.77(2) . . ?
Cl2 Te1 Cl3 93.91(3) . . ?
Cl1 Te1 Cl4 92.70(3) . . ?
Cl2 Te1 Cl4 93.82(3) . . ?
Cl3 Te1 Cl4 170.18(3) . . ?
Cl1 Te1 S2 95.20(2) . . ?
Cl2 Te1 S2 169.95(2) . . ?
Cl3 Te1 S2 81.76(2) . . ?
Cl4 Te1 S2 89.63(2) . . ?
Cl1 Te1 S1 173.31(2) . . ?
Cl2 Te1 S1 91.20(2) . . ?
Cl3 Te1 S1 90.99(2) . . ?
Cl4 Te1 S1 82.81(3) . . ?
S2 Te1 S1 79.86(2) . . ?
C4 S1 C3 105.25(14) . . ?
C4 S1 Te1 97.92(9) . . ?
C3 S1 Te1 106.01(8) . . ?
C5 S2 C6 104.26(14) . . ?
C5 S2 Te1 98.00(10) . . ?
C6 S2 Te1 108.39(9) . . ?
C3 C1 H1A 109.5 . . ?
C3 C1 H1B 109.5 . . ?
H1A C1 H1B 109.5 . . ?
C3 C1 H1C 109.5 . . ?
H1A C1 H1C 109.5 . . ?
H1B C1 H1C 109.5 . . ?
C3 C2 H2A 109.5 . . ?
C3 C2 H2B 109.5 . . ?
H2A C2 H2B 109.5 . . ?
C3 C2 H2C 109.5 . . ?
H2A C2 H2C 109.5 . . ?
H2B C2 H2C 109.5 . . ?
C1 C3 C2 111.9(2) . . ?
C1 C3 S1 105.2(2) . . ?
C2 C3 S1 111.62(17) . . ?
C1 C3 H3 109.3 . . ?
C2 C3 H3 109.3 . . ?
S1 C3 H3 109.3 . . ?
C5 C4 S1 115.7(2) . . ?
C5 C4 H4A 108.4 . . ?
S1 C4 H4A 108.4 . . ?
C5 C4 H4B 108.4 . . ?
S1 C4 H4B 108.4 . . ?
H4A C4 H4B 107.4 . . ?
C4 C5 S2 116.4(2) . . ?
C4 C5 H5A 108.2 . . ?
S2 C5 H5A 108.2 . . ?
C4 C5 H5B 108.2 . . ?
S2 C5 H5B 108.2 . . ?
H5A C5 H5B 107.3 . . ?
C7 C6 C8 112.1(2) . . ?
C7 C6 S2 111.0(2) . . ?
C8 C6 S2 105.47(17) . . ?
C7 C6 H6 109.4 . . ?
C8 C6 H6 109.4 . . ?
S2 C6 H6 109.4 . . ?
C6 C7 H7A 109.5 . . ?
C6 C7 H7B 109.5 . . ?
H7A C7 H7B 109.5 . . ?
C6 C7 H7C 109.5 . . ?
H7A C7 H7C 109.5 . . ?
H7B C7 H7C 109.5 . . ?
C6 C8 H8A 109.5 . . ?
C6 C8 H8B 109.5 . . ?
H8A C8 H8B 109.5 . . ?
C6 C8 H8C 109.5 . . ?
H8A C8 H8C 109.5 . . ?
H8B C8 H8C 109.5 . . ?

loop_
_geom_bond_atom_site_label_1
_geom_bond_atom_site_label_2
_geom_bond_distance
_geom_bond_site_symmetry_2
_geom_bond_publ_flag
Te1 Cl1 2.4129(7) . ?
Te1 Cl2 2.4365(8) . ?
Te1 Cl3 2.5030(7) . ?
Te1 Cl4 2.5121(9) . ?
Te1 S2 2.8388(7) . ?
Te1 S1 2.8598(7) . ?
S1 C4 1.814(3) . ?
S1 C3 1.846(2) . ?
S2 C5 1.819(3) . ?
S2 C6 1.836(3) . ?
C1 C3 1.520(4) . ?
C1 H1A 0.9800 . ?
C1 H1B 0.9800 . ?
C1 H1C 0.9800 . ?
C2 C3 1.520(4) . ?
C2 H2A 0.9800 . ?
C2 H2B 0.9800 . ?
C2 H2C 0.9800 . ?
C3 H3 1.0000 . ?
C4 C5 1.517(5) . ?
C4 H4A 0.9900 . ?
C4 H4B 0.9900 . ?
C5 H5A 0.9900 . ?
C5 H5B 0.9900 . ?
C6 C7 1.520(4) . ?
C6 C8 1.522(4) . ?
C6 H6 1.0000 . ?
C7 H7A 0.9800 . ?
C7 H7B 0.9800 . ?
C7 H7C 0.9800 . ?
C8 H8A 0.9800 . ?
C8 H8B 0.9800 . ?
C8 H8C 0.9800 . ?

loop_
_geom_torsion_atom_site_label_1
_geom_torsion_atom_site_label_2
_geom_torsion_atom_site_label_3
_geom_torsion_atom_site_label_4
_geom_torsion
_geom_torsion_site_symmetry_1
_geom_torsion_site_symmetry_2
_geom_torsion_site_symmetry_3
_geom_torsion_site_symmetry_4
_geom_torsion_publ_flag
S1 C4 C5 S2 72.2(3) . . . . ?
